data_2214567
loop_
_publ_author_name
'Shi-Zhou Fu'
'Da-Qi Wang'
'Jian-Ming Dou'

_publ_section_title
;Poly[[bis(18-crown-6)bis(\m~3~-1,1-dicyanoethylene-2,2-dithiolato)dipotassium(I)nickelate(II)]
 1,2-dichloroethane solvate]
;
_journal_coeditor_code CF2109
_journal_issue 8
_journal_name_full 'Acta Crystallographica Section E'
_journal_page_first m2167
_journal_page_last m2167
_journal_paper_doi 10.1107/S1600536807033284
_journal_volume 63
_journal_year 2007
_chemical_formula_iupac '[K2 Ni (C4 N2 S2)2 (C12 H24 O6)2], C2 H4 Cl2'
_chemical_formula_moiety '2(C24 H48 K O12 +), C8 N4 Ni S4 2-, C2 H4 Cl2'
_chemical_formula_sum 'C34 H52 Cl2 K2 N4 Ni O12 S4'
_chemical_formula_weight 1044.85
_chemical_name_systematic
;
Poly[[bis(18-crown-6)bis(\m~3~-1,1-dicyanoethylene-2,2-\
dithiolato)dipotassium(I)nickelate(II)] 1,2-dichloroethane solvate]
;
_space_group_IT_number 14
_symmetry_cell_setting monoclinic
_symmetry_space_group_name_Hall '-P 2ybc'
_symmetry_space_group_name_H-M 'P 1 21/c 1'
_atom_sites_solution_hydrogens geom
_atom_sites_solution_primary direct
_atom_sites_solution_secondary difmap
_audit_creation_method SHELXL-97
_cell_angle_alpha 90.00
_cell_angle_beta 90.140(2)
_cell_angle_gamma 90.00
_cell_formula_units_Z 2
_cell_length_a 8.2710(10)
_cell_length_b 13.067(2)
_cell_length_c 22.207(2)
_cell_measurement_reflns_used 2404
_cell_measurement_temperature 298(2)
_cell_measurement_theta_max 20.914
_cell_measurement_theta_min 2.411
_cell_volume 2400.1(5)
_computing_cell_refinement 'SAINT (Siemens, 1996)'
_computing_data_collection 'SMART (Siemens, 1996)'
_computing_data_reduction SAINT
_computing_molecular_graphics 'SHELXTL (Sheldrick, 1997b)'
_computing_publication_material SHELXTL
_computing_structure_refinement 'SHELXL97 (Sheldrick, 1997a)'
_computing_structure_solution 'SHELXS97 (Sheldrick, 1997a)'
_diffrn_ambient_temperature 298(2)
_diffrn_measured_fraction_theta_full 0.992
_diffrn_measured_fraction_theta_max 0.992
_diffrn_measurement_device_type 'Siemens SMART CCD'
_diffrn_measurement_method '\f and \w'
_diffrn_radiation_monochromator graphite
_diffrn_radiation_source 'fine-focus sealed tube'
_diffrn_radiation_type MoK\a
_diffrn_radiation_wavelength 0.71073
_diffrn_reflns_av_R_equivalents 0.0412
_diffrn_reflns_av_sigmaI/netI 0.0678
_diffrn_reflns_limit_h_max 10
_diffrn_reflns_limit_h_min -10
_diffrn_reflns_limit_k_max 16
_diffrn_reflns_limit_k_min -11
_diffrn_reflns_limit_l_max 26
_diffrn_reflns_limit_l_min -27
_diffrn_reflns_number 13861
_diffrn_reflns_theta_full 26.38
_diffrn_reflns_theta_max 26.38
_diffrn_reflns_theta_min 1.81
_diffrn_standards_number 0
_exptl_absorpt_coefficient_mu 0.920
_exptl_absorpt_correction_T_max 0.763
_exptl_absorpt_correction_T_min 0.710
_exptl_absorpt_correction_type multi-scan
_exptl_absorpt_process_details '(SADABS; Sheldrick, 1996)'
_exptl_crystal_colour colourless
_exptl_crystal_density_diffrn 1.446
_exptl_crystal_density_method 'not measured'
_exptl_crystal_description block
_exptl_crystal_F_000 1088
_exptl_crystal_size_max 0.40
_exptl_crystal_size_mid 0.32
_exptl_crystal_size_min 0.31
_refine_diff_density_max 0.588
_refine_diff_density_min -0.771
_refine_ls_extinction_method none
_refine_ls_goodness_of_fit_ref 1.008
_refine_ls_hydrogen_treatment constr
_refine_ls_matrix_type full
_refine_ls_number_parameters 262
_refine_ls_number_reflns 4882
_refine_ls_number_restraints 3
_refine_ls_restrained_S_all 1.009
_refine_ls_R_factor_all 0.0892
_refine_ls_R_factor_gt 0.0435
_refine_ls_shift/su_max 0.000
_refine_ls_shift/su_mean 0.000
_refine_ls_structure_factor_coef Fsqd
_refine_ls_weighting_details 'calc w=1/[\s^2^(Fo^2^)+(0.0507P)^2^] where P=(Fo^2^+2Fc^2^)/3'
_refine_ls_weighting_scheme calc
_refine_ls_wR_factor_gt 0.0911
_refine_ls_wR_factor_ref 0.1279
_reflns_number_gt 2717
_reflns_number_total 4882
_reflns_threshold_expression I>2\s(I)
_cod_data_source_file cf2109.cif
_cod_data_source_block I
_cod_original_sg_symbol_H-M 'P 21/c'
_cod_database_code 2214567
_cod_database_fobs_code 2214567

loop_
_symmetry_equiv_pos_as_xyz
'x, y, z'
'-x, y+1/2, -z+1/2'
'-x, -y, -z'
'x, -y-1/2, z-1/2'

loop_
_atom_site_type_symbol
_atom_site_label
_atom_site_fract_x
_atom_site_fract_y
_atom_site_fract_z
_atom_site_U_iso_or_equiv
_atom_site_adp_type
_atom_site_calc_flag
_atom_site_refinement_flags
_atom_site_occupancy
Ni Ni1 0.5000 0.5000 0.5000 0.0446(2) Uani d S 1
K K1 -0.04263(11) 0.51950(6) 0.17024(4) 0.0524(2) Uani d . 1
Cl Cl1 0.11657(19) 0.41379(12) 0.56953(7) 0.1072(5) Uani d . 1
N N1 0.1579(4) 0.6009(2) 0.27356(14) 0.0524(2) Uani d . 1
N N2 0.2288(5) 0.8652(3) 0.39120(16) 0.0765(12) Uani d . 1
O O1 -0.2843(4) 0.4976(2) 0.25695(13) 0.0724(9) Uani d . 1
O O2 -0.3427(4) 0.6163(2) 0.15473(14) 0.0680(8) Uani d . 1
O O3 -0.0790(4) 0.6762(2) 0.08341(13) 0.0680(8) Uani d . 1
O O4 0.1728(4) 0.5284(2) 0.07367(12) 0.0675(8) Uani d . 1
O O5 0.2242(3) 0.3857(2) 0.16313(12) 0.0603(8) Uani d . 1
O O6 -0.0334(4) 0.3540(2) 0.24499(12) 0.0645(8) Uani d . 1
S S1 0.38775(13) 0.48585(7) 0.40962(4) 0.0531(3) Uani d . 1
S S2 0.43037(13) 0.66007(7) 0.48093(4) 0.0513(3) Uani d . 1
C C1 -0.4432(6) 0.5184(4) 0.2352(2) 0.0839(15) Uani d . 1
H H1A -0.5184 0.5191 0.2687 0.101 Uiso calc R 1
H H1B -0.4763 0.4648 0.2076 0.101 Uiso calc R 1
C C2 -0.4478(6) 0.6182(4) 0.2041(2) 0.0783(14) Uani d . 1
H H2A -0.5570 0.6324 0.1905 0.094 Uiso calc R 1
H H2B -0.4155 0.6720 0.2318 0.094 Uiso calc R 1
C C3 -0.3468(6) 0.7057(4) 0.1196(2) 0.0769(14) Uani d . 1
H H3A -0.3095 0.7636 0.1432 0.092 Uiso calc R 1
H H3B -0.4568 0.7194 0.1066 0.092 Uiso calc R 1
C C4 -0.2412(6) 0.6917(4) 0.0663(2) 0.0791(14) Uani d . 1
H H4A -0.2785 0.6332 0.0432 0.095 Uiso calc R 1
H H4B -0.2484 0.7517 0.0408 0.095 Uiso calc R 1
C C5 0.0254(6) 0.6647(4) 0.0331(2) 0.0811(15) Uani d . 1
H H5A 0.0360 0.7298 0.0125 0.097 Uiso calc R 1
H H5B -0.0212 0.6159 0.0050 0.097 Uiso calc R 1
C C6 0.1863(6) 0.6287(4) 0.0522(2) 0.0791(14) Uani d . 1
H H6A 0.2604 0.6308 0.0185 0.095 Uiso calc R 1
H H6B 0.2282 0.6729 0.0837 0.095 Uiso calc R 1
C C7 0.3235(5) 0.4777(4) 0.08011(19) 0.0680(13) Uani d . 1
H H7A 0.3939 0.5161 0.1068 0.082 Uiso calc R 1
H H7B 0.3761 0.4714 0.0413 0.082 Uiso calc R 1
C C8 0.2907(6) 0.3754(4) 0.10550(19) 0.0698(13) Uani d . 1
H H8A 0.2160 0.3388 0.0796 0.084 Uiso calc R 1
H H8B 0.3904 0.3365 0.1078 0.084 Uiso calc R 1
C C9 0.1869(6) 0.2907(3) 0.1902(2) 0.0770(14) Uani d . 1
H H9A 0.2836 0.2490 0.1931 0.092 Uiso calc R 1
H H9B 0.1082 0.2543 0.1658 0.092 Uiso calc R 1
C C10 0.1208(6) 0.3092(4) 0.2507(2) 0.0745(14) Uani d . 1
H H10A 0.1128 0.2451 0.2725 0.089 Uiso calc R 1
H H10B 0.1920 0.3545 0.2730 0.089 Uiso calc R 1
C C11 -0.1054(6) 0.3763(4) 0.3006(2) 0.0877(16) Uani d . 1
H H11A -0.0490 0.4326 0.3199 0.105 Uiso calc R 1
H H11B -0.0995 0.3171 0.3268 0.105 Uiso calc R 1
C C12 -0.2778(6) 0.4047(4) 0.2898(2) 0.0923(17) Uani d . 1
H H12A -0.3315 0.3508 0.2673 0.111 Uiso calc R 1
H H12B -0.3331 0.4127 0.3280 0.111 Uiso calc R 1
C C13 0.3545(4) 0.6152(3) 0.41369(15) 0.0440(9) Uani d D 1
C C14 0.2763(4) 0.6752(2) 0.37046(14) 0.0455(9) Uani d D 1
C C15 0.2118(5) 0.6326(3) 0.31712(16) 0.0532(10) Uani d D 1
C C16 0.2502(5) 0.7801(3) 0.38195(16) 0.0514(10) Uani d D 1
C C17 0.0361(7) 0.5200(4) 0.5271(2) 0.1024(19) Uani d . 1
H H17A -0.0443 0.5560 0.5507 0.123 Uiso calc R 1
H H17B 0.1220 0.5676 0.5171 0.123 Uiso calc R 1

loop_
_atom_site_aniso_label
_atom_site_aniso_U_11
_atom_site_aniso_U_22
_atom_site_aniso_U_33
_atom_site_aniso_U_12
_atom_site_aniso_U_13
_atom_site_aniso_U_23
Ni1 0.0458(4) 0.0411(4) 0.0470(4) 0.0044(3) -0.0006(3) -0.0004(3)
K1 0.0550(6) 0.0498(5) 0.0525(5) 0.0015(4) -0.0030(4) 0.0027(4)
Cl1 0.0982(12) 0.1102(12) 0.1131(11) 0.0054(9) 0.0116(9) 0.0209(9)
N1 0.0550(6) 0.0498(5) 0.0525(5) 0.0015(4) -0.0030(4) 0.0027(4)
N2 0.109(3) 0.051(2) 0.070(2) 0.015(2) -0.027(2) 0.001(2)
O1 0.060(2) 0.098(3) 0.0594(18) -0.0012(18) 0.0029(15) 0.0034(17)
O2 0.067(2) 0.063(2) 0.074(2) 0.0108(16) -0.0034(17) -0.0042(17)
O3 0.076(2) 0.066(2) 0.0623(19) -0.0012(16) -0.0194(17) 0.0096(15)
O4 0.063(2) 0.073(2) 0.0662(19) -0.0087(16) 0.0000(15) 0.0185(16)
O5 0.064(2) 0.0621(19) 0.0545(17) 0.0056(15) -0.0014(15) -0.0014(15)
O6 0.068(2) 0.071(2) 0.0554(18) 0.0044(16) -0.0046(16) 0.0133(15)
S1 0.0644(7) 0.0423(6) 0.0527(6) 0.0048(5) -0.0033(5) -0.0047(5)
S2 0.0583(7) 0.0412(6) 0.0543(6) 0.0033(5) -0.0100(5) -0.0044(5)
C1 0.055(3) 0.124(5) 0.072(3) 0.002(3) 0.006(3) -0.003(3)
C2 0.058(3) 0.100(4) 0.077(3) 0.013(3) -0.011(3) -0.022(3)
C3 0.079(4) 0.066(3) 0.086(3) 0.015(3) -0.033(3) -0.006(3)
C4 0.089(4) 0.070(3) 0.079(3) 0.000(3) -0.028(3) 0.013(3)
C5 0.111(5) 0.066(3) 0.067(3) -0.004(3) -0.011(3) 0.023(3)
C6 0.083(4) 0.083(4) 0.071(3) -0.020(3) -0.003(3) 0.020(3)
C7 0.051(3) 0.094(4) 0.059(3) -0.006(3) 0.000(2) -0.006(3)
C8 0.062(3) 0.080(4) 0.067(3) 0.008(3) -0.003(2) -0.010(3)
C9 0.077(4) 0.061(3) 0.093(4) 0.021(3) -0.012(3) 0.012(3)
C10 0.080(4) 0.073(3) 0.071(3) 0.008(3) -0.017(3) 0.026(3)
C11 0.099(4) 0.111(4) 0.054(3) 0.004(3) 0.003(3) 0.026(3)
C12 0.080(4) 0.125(5) 0.072(3) -0.004(4) 0.023(3) 0.025(3)
C13 0.040(2) 0.042(2) 0.050(2) -0.0022(17) 0.0091(18) -0.0034(18)
C14 0.045(2) 0.044(2) 0.048(2) 0.0009(18) -0.0013(19) -0.0036(18)
C15 0.052(3) 0.054(3) 0.053(2) 0.005(2) -0.006(2) -0.005(2)
C16 0.056(3) 0.054(3) 0.044(2) 0.002(2) -0.009(2) 0.007(2)
C17 0.070(4) 0.113(5) 0.125(5) -0.026(3) 0.035(4) -0.025(4)

loop_
_atom_type_symbol
_atom_type_description
_atom_type_scat_dispersion_real
_atom_type_scat_dispersion_imag
_atom_type_scat_source
C C 0.0033 0.0016 'International Tables Vol C Tables 4.2.6.8 and 6.1.1.4'
H H 0.0000 0.0000 'International Tables Vol C Tables 4.2.6.8 and 6.1.1.4'
N N 0.0061 0.0033 'International Tables Vol C Tables 4.2.6.8 and 6.1.1.4'
O O 0.0106 0.0060 'International Tables Vol C Tables 4.2.6.8 and 6.1.1.4'
S S 0.1246 0.1234 'International Tables Vol C Tables 4.2.6.8 and 6.1.1.4'
K K 0.2009 0.2494 'International Tables Vol C Tables 4.2.6.8 and 6.1.1.4'
Ni Ni 0.3393 1.1124 'International Tables Vol C Tables 4.2.6.8 and 6.1.1.4'
Cl Cl 0.1484 0.1585 'International Tables Vol C Tables 4.2.6.8 and 6.1.1.4'

loop_
_geom_angle_atom_site_label_1
_geom_angle_atom_site_label_2
_geom_angle_atom_site_label_3
_geom_angle_site_symmetry_1
_geom_angle_site_symmetry_3
_geom_angle
_geom_angle_publ_flag
S2 Ni1 S2 3_666 . 180 ?
S2 Ni1 S1 3_666 . 101.71(4) ?
S2 Ni1 S1 . . 78.29(4) y
S2 Ni1 S1 3_666 3_666 78.29(4) ?
S2 Ni1 S1 . 3_666 101.71(4) ?
S1 Ni1 S1 . 3_666 180 ?
O6 K1 O1 . . 61.19(9) ?
O6 K1 O4 . . 118.91(9) ?
O1 K1 O4 . . 172.78(9) ?
O6 K1 O2 . . 117.09(10) ?
O1 K1 O2 . . 59.78(9) ?
O4 K1 O2 . . 116.91(9) ?
O6 K1 O5 . . 61.43(9) ?
O1 K1 O5 . . 122.43(9) ?
O4 K1 O5 . . 58.82(8) ?
O2 K1 O5 . . 164.70(9) ?
O6 K1 O3 . . 172.71(9) ?
O1 K1 O3 . . 117.98(10) ?
O4 K1 O3 . . 60.89(9) ?
O2 K1 O3 . . 59.83(9) ?
O5 K1 O3 . . 119.51(9) ?
O6 K1 N2 . 2_545 75.36(10) ?
O1 K1 N2 . 2_545 82.66(10) ?
O4 K1 N2 . 2_545 90.38(10) ?
O2 K1 N2 . 2_545 77.62(11) ?
O5 K1 N2 . 2_545 87.53(10) ?
O3 K1 N2 . 2_545 97.37(10) ?
O6 K1 N1 . . 78.60(9) ?
O1 K1 N1 . . 84.54(9) ?
O4 K1 N1 . . 102.62(9) ?
O2 K1 N1 . . 114.72(9) ?
O5 K1 N1 . . 80.37(8) ?
O3 K1 N1 . . 108.67(9) ?
N2 K1 N1 2_545 . 153.96(10) ?
C15 N1 K1 . . 169.6(3) ?
C16 N2 K1 . 2 132.7(3) ?
C12 O1 C1 . . 111.8(4) ?
C12 O1 K1 . . 114.6(3) ?
C1 O1 K1 . . 114.1(2) ?
C2 O2 C3 . . 114.0(4) ?
C2 O2 K1 . . 117.5(3) ?
C3 O2 K1 . . 117.6(3) ?
C4 O3 C5 . . 112.5(3) ?
C4 O3 K1 . . 112.8(3) ?
C5 O3 K1 . . 113.3(2) ?
C6 O4 C7 . . 113.7(3) ?
C6 O4 K1 . . 110.6(3) ?
C7 O4 K1 . . 117.7(2) ?
C8 O5 C9 . . 113.0(3) ?
C8 O5 K1 . . 114.8(2) ?
C9 O5 K1 . . 110.4(2) ?
C11 O6 C10 . . 113.2(3) ?
C11 O6 K1 . . 111.1(3) ?
C10 O6 K1 . . 114.1(2) ?
C13 S1 Ni1 . . 86.39(12) ?
C13 S2 Ni1 . . 86.45(12) ?
O1 C1 C2 . . 110.4(4) ?
O1 C1 H1A . . 109.6 ?
C2 C1 H1A . . 109.6 ?
O1 C1 H1B . . 109.6 ?
C2 C1 H1B . . 109.6 ?
H1A C1 H1B . . 108.1 ?
O2 C2 C1 . . 109.6(4) ?
O2 C2 H2A . . 109.7 ?
C1 C2 H2A . . 109.7 ?
O2 C2 H2B . . 109.7 ?
C1 C2 H2B . . 109.7 ?
H2A C2 H2B . . 108.2 ?
O2 C3 C4 . . 109.1(4) ?
O2 C3 H3A . . 109.9 ?
C4 C3 H3A . . 109.9 ?
O2 C3 H3B . . 109.9 ?
C4 C3 H3B . . 109.9 ?
H3A C3 H3B . . 108.3 ?
O3 C4 C3 . . 111.4(4) ?
O3 C4 H4A . . 109.3 ?
C3 C4 H4A . . 109.3 ?
O3 C4 H4B . . 109.3 ?
C3 C4 H4B . . 109.3 ?
H4A C4 H4B . . 108.0 ?
O3 C5 C6 . . 110.9(4) ?
O3 C5 H5A . . 109.5 ?
C6 C5 H5A . . 109.5 ?
O3 C5 H5B . . 109.5 ?
C6 C5 H5B . . 109.5 ?
H5A C5 H5B . . 108.1 ?
O4 C6 C5 . . 108.9(4) ?
O4 C6 H6A . . 109.9 ?
C5 C6 H6A . . 109.9 ?
O4 C6 H6B . . 109.9 ?
C5 C6 H6B . . 109.9 ?
H6A C6 H6B . . 108.3 ?
O4 C7 C8 . . 107.4(4) ?
O4 C7 H7A . . 110.2 ?
C8 C7 H7A . . 110.2 ?
O4 C7 H7B . . 110.2 ?
C8 C7 H7B . . 110.2 ?
H7A C7 H7B . . 108.5 ?
O5 C8 C7 . . 109.6(4) ?
O5 C8 H8A . . 109.8 ?
C7 C8 H8A . . 109.8 ?
O5 C8 H8B . . 109.8 ?
C7 C8 H8B . . 109.8 ?
H8A C8 H8B . . 108.2 ?
O5 C9 C10 . . 109.0(4) ?
O5 C9 H9A . . 109.9 ?
C10 C9 H9A . . 109.9 ?
O5 C9 H9B . . 109.9 ?
C10 C9 H9B . . 109.9 ?
H9A C9 H9B . . 108.3 ?
O6 C10 C9 . . 108.9(4) ?
O6 C10 H10A . . 109.9 ?
C9 C10 H10A . . 109.9 ?
O6 C10 H10B . . 109.9 ?
C9 C10 H10B . . 109.9 ?
H10A C10 H10B . . 108.3 ?
O6 C11 C12 . . 108.5(4) ?
O6 C11 H11A . . 110.0 ?
C12 C11 H11A . . 110.0 ?
O6 C11 H11B . . 110.0 ?
C12 C11 H11B . . 110.0 ?
H11A C11 H11B . . 108.4 ?
O1 C12 C11 . . 109.3(4) ?
O1 C12 H12A . . 109.8 ?
C11 C12 H12A . . 109.8 ?
O1 C12 H12B . . 109.8 ?
C11 C12 H12B . . 109.8 ?
H12A C12 H12B . . 108.3 ?
C14 C13 S1 . . 126.2(3) ?
C14 C13 S2 . . 124.9(3) ?
S1 C13 S2 . . 108.9(2) ?
C13 C14 C16 . . 119.4(3) ?
C13 C14 C15 . . 121.9(3) ?
C16 C14 C15 . . 118.5(3) ?
N1 C15 C14 . . 178.0(4) ?
N2 C16 C14 . . 179.9(5) ?
C17 C17 Cl1 3_566 . 108.1(6) ?
C17 C17 H17A 3_566 . 110.1 ?
Cl1 C17 H17A . . 110.1 ?
C17 C17 H17B 3_566 . 110.1 ?
Cl1 C17 H17B . . 110.1 ?
H17A C17 H17B . . 108.4 ?

loop_
_geom_bond_atom_site_label_1
_geom_bond_atom_site_label_2
_geom_bond_site_symmetry_2
_geom_bond_distance
_geom_bond_publ_flag
Ni1 S2 3_666 2.2101(10) ?
Ni1 S2 . 2.2101(10) y
Ni1 S1 . 2.2170(10) y
Ni1 S1 3_666 2.2170(10) ?
K1 O6 . 2.727(3) y
K1 O1 . 2.793(3) y
K1 O4 . 2.794(3) y
K1 O2 . 2.806(3) y
K1 O5 . 2.820(3) ?
K1 O3 . 2.828(3) y
K1 N2 2_545 2.879(4) y
K1 N1 . 3.021(3) y
Cl1 C17 . 1.803(7) ?
N1 C15 . 1.142(4) ?
N2 C16 . 1.145(5) ?
N2 K1 2 2.879(4) ?
O1 C12 . 1.417(5) ?
O1 C1 . 1.426(5) ?
O2 C2 . 1.402(5) ?
O2 C3 . 1.406(5) ?
O3 C4 . 1.408(5) ?
O3 C5 . 1.422(5) ?
O4 C6 . 1.399(5) ?
O4 C7 . 1.418(5) ?
O5 C8 . 1.401(4) ?
O5 C9 . 1.413(5) ?
O6 C11 . 1.403(5) ?
O6 C10 . 1.409(5) ?
S1 C13 . 1.715(4) ?
S2 C13 . 1.721(4) ?
C1 C2 . 1.475(6) ?
C1 H1A . 0.970 ?
C1 H1B . 0.970 ?
C2 H2A . 0.970 ?
C2 H2B . 0.970 ?
C3 C4 . 1.483(6) ?
C3 H3A . 0.970 ?
C3 H3B . 0.970 ?
C4 H4A . 0.970 ?
C4 H4B . 0.970 ?
C5 C6 . 1.473(6) ?
C5 H5A . 0.970 ?
C5 H5B . 0.970 ?
C6 H6A . 0.970 ?
C6 H6B . 0.970 ?
C7 C8 . 1.476(6) ?
C7 H7A . 0.970 ?
C7 H7B . 0.970 ?
C8 H8A . 0.970 ?
C8 H8B . 0.970 ?
C9 C10 . 1.471(6) ?
C9 H9A . 0.970 ?
C9 H9B . 0.970 ?
C10 H10A . 0.970 ?
C10 H10B . 0.970 ?
C11 C12 . 1.492(6) ?
C11 H11A . 0.970 ?
C11 H11B . 0.970 ?
C12 H12A . 0.970 ?
C12 H12B . 0.970 ?
C13 C14 . 1.397(3) ?
C14 C16 . 1.411(4) ?
C14 C15 . 1.412(3) ?
C17 C17 3_566 1.440(10) ?
C17 H17A . 0.970 ?
C17 H17B . 0.970 ?
